data_4110894
loop_
_publ_author_name
'Robert J. Wright'
'Marcin Brynda'
'James C. Fettinger'
'Audra R. Betzer'
'Philip P. Power'

_publ_section_title
;
 Quasi-Isomeric Gallium Amides and Imides GaNR2 and RGaNR (R = Organic
 Group): Reactions of the Digallene, Ar'GaGaAr' (Ar' =
 C6H3-2,6-(C6H3-2,6-Pri2)2) with Unsaturated Nitrogen Compounds
;
_journal_name_full 'Journal of the American Chemical Society'
_journal_page_first 12498
_journal_page_last 12509
_journal_paper_doi 10.1021/ja063072k
_journal_volume 128
_journal_year 2006
_chemical_formula_moiety 'C48 H60 Ga N2'
_chemical_formula_sum 'C48 H60 Ga N2'
_chemical_formula_weight 734.70
_chemical_name_systematic
; 
 ? 
;
_space_group_IT_number 2
_symmetry_cell_setting triclinic
_symmetry_space_group_name_Hall '-P 1'
_symmetry_space_group_name_H-M 'P -1'
_atom_sites_solution_hydrogens geom
_atom_sites_solution_primary direct
_atom_sites_solution_secondary difmap
_audit_creation_method SHELXL-97
_cell_angle_alpha 72.430(4)
_cell_angle_beta 70.736(4)
_cell_angle_gamma 66.315(4)
_cell_formula_units_Z 2
_cell_length_a 11.347(3)
_cell_length_b 12.766(4)
_cell_length_c 16.505(4)
_cell_measurement_temperature 91(2)
_cell_volume 2026.8(10)
_computing_cell_refinement 'SAINT (7.06a) (Bruker, 2004)'
_computing_data_collection 'Bruker SMART'
_computing_data_reduction 'SAINT (7.06a) (Bruker, 2004)'
_computing_molecular_graphics 'SHELXTL 5.1, XP (Sheldrick, 1994)'
_computing_publication_material SHELXL97
_computing_structure_refinement 'SHELXL-97 (Sheldrick, 1997)'
_computing_structure_solution 'SHELXS-97 (Sheldrick, 1990)'
_diffrn_ambient_temperature 91(2)
_diffrn_detector_area_resol_mean 8.3
_diffrn_measured_fraction_theta_full 0.996
_diffrn_measured_fraction_theta_max 0.996
_diffrn_measurement_device_type 'Bruker SMART 1000'
_diffrn_measurement_method '\w and \f'
_diffrn_radiation_monochromator graphite
_diffrn_radiation_source 'fine-focus sealed tube'
_diffrn_radiation_type MoK\a
_diffrn_radiation_wavelength 0.71073
_diffrn_reflns_av_R_equivalents 0.0986
_diffrn_reflns_av_sigmaI/netI 0.1315
_diffrn_reflns_limit_h_max 14
_diffrn_reflns_limit_h_min -14
_diffrn_reflns_limit_k_max 15
_diffrn_reflns_limit_k_min -15
_diffrn_reflns_limit_l_max 20
_diffrn_reflns_limit_l_min -20
_diffrn_reflns_number 20483
_diffrn_reflns_theta_full 26.37
_diffrn_reflns_theta_max 26.37
_diffrn_reflns_theta_min 1.33
_diffrn_standards_number '50 frames remeasured'
_exptl_absorpt_coefficient_mu 0.713
_exptl_absorpt_correction_T_max 0.8618
_exptl_absorpt_correction_T_min 0.8034
_exptl_absorpt_correction_type empirical
_exptl_absorpt_process_details 'SADABS 2.10 (Sheldrick 2003)'
_exptl_crystal_colour orange
_exptl_crystal_density_diffrn 1.204
_exptl_crystal_description block
_exptl_crystal_F_000 786
_exptl_crystal_size_max 0.32
_exptl_crystal_size_mid 0.23
_exptl_crystal_size_min 0.22
_refine_diff_density_max 0.718
_refine_diff_density_min -1.158
_refine_diff_density_rms 0.084
_refine_ls_extinction_method none
_refine_ls_goodness_of_fit_ref 0.962
_refine_ls_hydrogen_treatment constr
_refine_ls_matrix_type full
_refine_ls_number_parameters 474
_refine_ls_number_reflns 8258
_refine_ls_number_restraints 0
_refine_ls_restrained_S_all 0.962
_refine_ls_R_factor_all 0.1042
_refine_ls_R_factor_gt 0.0545
_refine_ls_shift/su_max 0.001
_refine_ls_shift/su_mean 0.000
_refine_ls_structure_factor_coef Fsqd
_refine_ls_weighting_details 'calc w=1/[\s^2^(Fo^2^)+(0.0510P)^2^+0.0000P] where P=(Fo^2^+2Fc^2^)/3'
_refine_ls_weighting_scheme calc
_refine_ls_wR_factor_gt 0.1157
_refine_ls_wR_factor_ref 0.1297
_reflns_number_gt 5137
_reflns_number_total 8258
_reflns_threshold_expression >2sigma(I)
_cod_data_source_file ja063072ksi20060502_054412.cif
_cod_data_source_block rjw14a
_cod_original_cell_volume 2026.9(10)
_cod_database_code 4110894

loop_
_symmetry_equiv_pos_as_xyz
'x, y, z'
'-x, -y, -z'

loop_
_atom_site_label
_atom_site_type_symbol
_atom_site_fract_x
_atom_site_fract_y
_atom_site_fract_z
_atom_site_U_iso_or_equiv
_atom_site_adp_type
_atom_site_occupancy
_atom_site_symmetry_multiplicity
_atom_site_calc_flag
_atom_site_refinement_flags
Ga1 Ga 0.86073(4) 0.54016(3) 0.68409(3) 0.01719(12) Uani 1 1 d .
N1 N 0.6856(3) 0.4968(2) 0.69686(19) 0.0188(7) Uani 1 1 d .
N2 N 0.6320(3) 0.5528(2) 0.63324(19) 0.0181(7) Uani 1 1 d .
C1 C 0.8558(3) 0.5809(3) 0.7939(2) 0.0167(8) Uani 1 1 d .
H2A H 0.8611 0.5646 0.7400 0.020 Uiso 1 1 calc R
C2 C 0.7815(3) 0.6940(3) 0.8140(2) 0.0186(8) Uani 1 1 d .
C3 C 0.7637(4) 0.7127(3) 0.8964(2) 0.0206(8) Uani 1 1 d .
H3A H 0.7152 0.7887 0.9089 0.025 Uiso 1 1 calc R
C4 C 0.8148(4) 0.6236(3) 0.9608(2) 0.0241(9) Uani 1 1 d .
H4A H 0.7958 0.6360 1.0184 0.029 Uiso 1 1 calc R
C5 C 0.8952(4) 0.5149(3) 0.9393(3) 0.0248(9) Uani 1 1 d .
H5A H 0.9333 0.4536 0.9826 0.030 Uiso 1 1 calc R
C6 C 0.9211(4) 0.4940(3) 0.8557(2) 0.0194(8) Uani 1 1 d .
C7 C 0.7346(4) 0.7986(3) 0.7453(2) 0.0192(8) Uani 1 1 d .
C8 C 0.6066(4) 0.8369(3) 0.7303(2) 0.0208(8) Uani 1 1 d .
C9 C 0.5705(4) 0.9331(3) 0.6651(2) 0.0230(9) Uani 1 1 d .
H9A H 0.4854 0.9580 0.6541 0.028 Uiso 1 1 calc R
C10 C 0.6568(4) 0.9934(3) 0.6159(3) 0.0258(9) Uani 1 1 d .
H10A H 0.6311 1.0584 0.5708 0.031 Uiso 1 1 calc R
C11 C 0.7804(4) 0.9597(3) 0.6321(2) 0.0240(9) Uani 1 1 d .
H11A H 0.8380 1.0029 0.5989 0.029 Uiso 1 1 calc R
C12 C 0.8210(4) 0.8630(3) 0.6966(2) 0.0202(8) Uani 1 1 d .
C13 C 1.0323(4) 0.3827(3) 0.8344(2) 0.0197(8) Uani 1 1 d .
C14 C 1.0223(4) 0.2720(3) 0.8736(2) 0.0230(9) Uani 1 1 d .
C15 C 1.1313(4) 0.1734(3) 0.8553(3) 0.0290(9) Uani 1 1 d .
H15A H 1.1233 0.0984 0.8808 0.035 Uiso 1 1 calc R
C16 C 1.2507(4) 0.1818(3) 0.8011(3) 0.0278(9) Uani 1 1 d .
H16A H 1.3240 0.1133 0.7899 0.033 Uiso 1 1 calc R
C17 C 1.2627(4) 0.2898(3) 0.7636(3) 0.0269(9) Uani 1 1 d .
H17A H 1.3451 0.2953 0.7264 0.032 Uiso 1 1 calc R
C18 C 1.1567(4) 0.3915(3) 0.7789(2) 0.0192(8) Uani 1 1 d .
C19 C 0.4414(4) 0.8105(4) 0.8740(3) 0.0336(10) Uani 1 1 d .
H19A H 0.5085 0.7991 0.9039 0.050 Uiso 1 1 calc R
H19B H 0.3854 0.7634 0.9098 0.050 Uiso 1 1 calc R
H19C H 0.3865 0.8931 0.8648 0.050 Uiso 1 1 calc R
C20 C 0.4038(4) 0.7858(3) 0.7412(3) 0.0307(10) Uani 1 1 d .
H20A H 0.4462 0.7686 0.6823 0.046 Uiso 1 1 calc R
H20B H 0.3410 0.8658 0.7373 0.046 Uiso 1 1 calc R
H20C H 0.3565 0.7312 0.7760 0.046 Uiso 1 1 calc R
C21 C 0.5100(4) 0.7731(3) 0.7853(3) 0.0238(9) Uani 1 1 d .
H21A H 0.5628 0.6882 0.7973 0.029 Uiso 1 1 calc R
C22 C 1.0677(4) 0.8246(3) 0.6314(3) 0.0316(10) Uani 1 1 d .
H22A H 1.1516 0.8078 0.6456 0.047 Uiso 1 1 calc R
H22B H 1.0480 0.8987 0.5895 0.047 Uiso 1 1 calc R
H22C H 1.0749 0.7618 0.6056 0.047 Uiso 1 1 calc R
C23 C 0.9514(4) 0.9224(3) 0.7618(3) 0.0322(10) Uani 1 1 d .
H23A H 0.8882 0.9185 0.8189 0.048 Uiso 1 1 calc R
H23B H 0.9232 1.0010 0.7265 0.048 Uiso 1 1 calc R
H23C H 1.0396 0.9047 0.7700 0.048 Uiso 1 1 calc R
C24 C 0.9565(4) 0.8332(3) 0.7147(3) 0.0237(9) Uani 1 1 d .
H24A H 0.9765 0.7552 0.7548 0.028 Uiso 1 1 calc R
C25 C 0.8553(4) 0.1686(3) 0.9144(3) 0.0323(10) Uani 1 1 d .
H25A H 0.8493 0.1947 0.8532 0.048 Uiso 1 1 calc R
H25B H 0.7687 0.1671 0.9523 0.048 Uiso 1 1 calc R
H25C H 0.9209 0.0901 0.9222 0.048 Uiso 1 1 calc R
C26 C 0.9188(4) 0.2080(3) 1.0317(3) 0.0331(10) Uani 1 1 d .
H26A H 0.9420 0.2643 1.0473 0.050 Uiso 1 1 calc R
H26B H 0.9909 0.1328 1.0344 0.050 Uiso 1 1 calc R
H26C H 0.8372 0.1983 1.0728 0.050 Uiso 1 1 calc R
C27 C 0.8976(4) 0.2528(3) 0.9386(3) 0.0253(9) Uani 1 1 d .
H27A H 0.8243 0.3297 0.9372 0.030 Uiso 1 1 calc R
C28 C 1.2861(4) 0.5069(4) 0.6528(3) 0.0368(11) Uani 1 1 d .
H28A H 1.2698 0.4735 0.6130 0.055 Uiso 1 1 calc R
H28B H 1.3726 0.4593 0.6659 0.055 Uiso 1 1 calc R
H28C H 1.2854 0.5867 0.6251 0.055 Uiso 1 1 calc R
C29 C 1.2071(4) 0.5523(4) 0.8036(3) 0.0354(11) Uani 1 1 d .
H29A H 1.1343 0.5578 0.8563 0.053 Uiso 1 1 calc R
H29B H 1.2161 0.6294 0.7774 0.053 Uiso 1 1 calc R
H29C H 1.2898 0.4975 0.8193 0.053 Uiso 1 1 calc R
C30 C 1.1776(4) 0.5090(3) 0.7378(2) 0.0234(9) Uani 1 1 d .
H30A H 1.0926 0.5664 0.7234 0.028 Uiso 1 1 calc R
C31 C 1.0000(4) 0.3985(3) 0.6395(3) 0.0232(9) Uani 1 1 d .
H31A H 1.0882 0.4019 0.6310 0.035 Uiso 1 1 calc R
H31B H 0.9889 0.3966 0.5837 0.035 Uiso 1 1 calc R
H31C H 0.9909 0.3280 0.6822 0.035 Uiso 1 1 calc R
C32 C 0.6778(4) 0.6433(3) 0.5785(2) 0.0190(8) Uani 1 1 d .
C33 C 0.6141(4) 0.7097(3) 0.5101(2) 0.0192(8) Uani 1 1 d .
C34 C 0.6627(4) 0.7956(3) 0.4519(2) 0.0222(8) Uani 1 1 d .
H34A H 0.6222 0.8418 0.4049 0.027 Uiso 1 1 calc R
C35 C 0.7697(4) 0.8159(3) 0.4608(2) 0.0219(8) Uani 1 1 d .
C36 C 0.8289(4) 0.7482(3) 0.5299(2) 0.0205(8) Uani 1 1 d .
H36A H 0.9016 0.7621 0.5358 0.025 Uiso 1 1 calc R
C37 C 0.7848(3) 0.6608(3) 0.5906(2) 0.0194(8) Uani 1 1 d .
C38 C 0.6486(4) 0.3934(3) 0.7424(2) 0.0178(8) Uani 1 1 d .
C39 C 0.6770(4) 0.3077(3) 0.6955(2) 0.0204(8) Uani 1 1 d .
C40 C 0.6418(4) 0.2085(3) 0.7421(2) 0.0227(9) Uani 1 1 d .
H40A H 0.6623 0.1482 0.7121 0.027 Uiso 1 1 calc R
C41 C 0.5782(4) 0.1952(3) 0.8300(3) 0.0238(9) Uani 1 1 d .
C42 C 0.5495(4) 0.2832(3) 0.8735(2) 0.0227(8) Uani 1 1 d .
H42A H 0.5040 0.2758 0.9335 0.027 Uiso 1 1 calc R
C43 C 0.5857(4) 0.3827(3) 0.8315(2) 0.0213(8) Uani 1 1 d .
C44 C 0.4979(4) 0.6903(3) 0.4991(3) 0.0245(9) Uani 1 1 d .
H44A H 0.4894 0.7222 0.4386 0.037 Uiso 1 1 calc R
H44B H 0.4166 0.7295 0.5389 0.037 Uiso 1 1 calc R
H44C H 0.5123 0.6064 0.5128 0.037 Uiso 1 1 calc R
C45 C 0.8221(4) 0.9074(3) 0.3953(3) 0.0314(10) Uani 1 1 d .
H45A H 0.8278 0.9019 0.3361 0.047 Uiso 1 1 calc R
H45B H 0.9103 0.8951 0.4007 0.047 Uiso 1 1 calc R
H45C H 0.7622 0.9849 0.4064 0.047 Uiso 1 1 calc R
C46 C 0.7460(4) 0.3147(3) 0.5994(2) 0.0282(9) Uani 1 1 d .
H46A H 0.8212 0.3412 0.5869 0.042 Uiso 1 1 calc R
H46B H 0.6835 0.3699 0.5641 0.042 Uiso 1 1 calc R
H46C H 0.7779 0.2375 0.5848 0.042 Uiso 1 1 calc R
C47 C 0.5455(4) 0.0852(3) 0.8793(3) 0.0326(10) Uani 1 1 d .
H47A H 0.5643 0.0361 0.8379 0.049 Uiso 1 1 calc R
H47B H 0.4514 0.1062 0.9096 0.049 Uiso 1 1 calc R
H47C H 0.5995 0.0423 0.9222 0.049 Uiso 1 1 calc R
C48 C 0.5535(4) 0.4743(3) 0.8829(2) 0.0268(9) Uani 1 1 d .
H48A H 0.6308 0.4983 0.8697 0.040 Uiso 1 1 calc R
H48B H 0.5302 0.4421 0.9457 0.040 Uiso 1 1 calc R
H48C H 0.4786 0.5420 0.8669 0.040 Uiso 1 1 calc R

loop_
_atom_site_aniso_label
_atom_site_aniso_U_11
_atom_site_aniso_U_22
_atom_site_aniso_U_33
_atom_site_aniso_U_23
_atom_site_aniso_U_13
_atom_site_aniso_U_12
Ga1 0.0177(2) 0.0180(2) 0.0205(2) -0.00588(16) -0.00772(17) -0.00653(16)
N1 0.0198(17) 0.0168(15) 0.0206(16) -0.0033(13) -0.0063(14) -0.0060(13)
N2 0.0189(17) 0.0171(15) 0.0206(16) -0.0031(13) -0.0055(14) -0.0082(13)
C1 0.017(2) 0.0211(18) 0.0189(18) -0.0069(15) -0.0028(15) -0.0120(16)
C2 0.014(2) 0.0198(18) 0.025(2) -0.0047(16) -0.0070(16) -0.0076(15)
C3 0.020(2) 0.0159(17) 0.026(2) -0.0050(16) -0.0055(17) -0.0056(16)
C4 0.026(2) 0.029(2) 0.021(2) -0.0063(17) -0.0083(17) -0.0097(18)
C5 0.029(2) 0.0204(19) 0.028(2) -0.0012(17) -0.0140(19) -0.0085(17)
C6 0.020(2) 0.0192(18) 0.024(2) -0.0034(16) -0.0052(16) -0.0112(16)
C7 0.024(2) 0.0153(17) 0.0214(19) -0.0071(15) -0.0037(16) -0.0080(16)
C8 0.019(2) 0.0195(18) 0.028(2) -0.0095(16) -0.0056(17) -0.0065(16)
C9 0.023(2) 0.0183(18) 0.030(2) -0.0060(17) -0.0109(18) -0.0048(16)
C10 0.032(2) 0.0181(19) 0.025(2) -0.0006(17) -0.0101(19) -0.0069(18)
C11 0.028(2) 0.0186(19) 0.026(2) -0.0047(17) -0.0051(18) -0.0095(17)
C12 0.023(2) 0.0192(18) 0.023(2) -0.0071(16) -0.0076(17) -0.0086(16)
C13 0.020(2) 0.0187(18) 0.024(2) -0.0028(16) -0.0133(17) -0.0051(16)
C14 0.019(2) 0.026(2) 0.026(2) -0.0064(17) -0.0063(17) -0.0078(17)
C15 0.031(2) 0.022(2) 0.034(2) -0.0028(18) -0.009(2) -0.0092(18)
C16 0.026(2) 0.0181(19) 0.033(2) -0.0023(18) -0.0091(19) -0.0017(17)
C17 0.021(2) 0.035(2) 0.026(2) -0.0030(18) -0.0075(18) -0.0112(18)
C18 0.019(2) 0.0214(18) 0.0201(19) -0.0041(16) -0.0074(16) -0.0080(16)
C19 0.023(2) 0.046(3) 0.034(2) -0.004(2) -0.0042(19) -0.019(2)
C20 0.025(2) 0.035(2) 0.043(3) -0.012(2) -0.014(2) -0.0125(19)
C21 0.021(2) 0.0203(19) 0.033(2) -0.0047(17) -0.0085(18) -0.0089(17)
C22 0.030(2) 0.027(2) 0.043(3) -0.007(2) -0.009(2) -0.0136(19)
C23 0.035(3) 0.034(2) 0.037(2) -0.010(2) -0.013(2) -0.017(2)
C24 0.021(2) 0.0203(19) 0.031(2) -0.0052(17) -0.0088(18) -0.0067(17)
C25 0.029(2) 0.025(2) 0.044(3) -0.0029(19) -0.012(2) -0.0086(18)
C26 0.032(3) 0.033(2) 0.036(2) -0.002(2) -0.012(2) -0.013(2)
C27 0.023(2) 0.0181(19) 0.034(2) -0.0042(17) -0.0060(18) -0.0066(17)
C28 0.031(3) 0.034(2) 0.044(3) -0.003(2) -0.004(2) -0.017(2)
C29 0.038(3) 0.037(2) 0.042(3) -0.004(2) -0.017(2) -0.021(2)
C30 0.021(2) 0.0230(19) 0.028(2) -0.0019(17) -0.0101(18) -0.0080(17)
C31 0.018(2) 0.027(2) 0.033(2) -0.0140(18) -0.0117(18) -0.0056(17)
C32 0.025(2) 0.0163(18) 0.0178(19) -0.0030(15) -0.0032(16) -0.0105(16)
C33 0.021(2) 0.0149(17) 0.023(2) -0.0025(16) -0.0079(17) -0.0057(15)
C34 0.023(2) 0.0181(18) 0.026(2) -0.0018(16) -0.0077(17) -0.0067(16)
C35 0.021(2) 0.0174(18) 0.027(2) -0.0026(16) -0.0058(17) -0.0074(16)
C36 0.021(2) 0.0202(18) 0.023(2) -0.0056(16) -0.0055(16) -0.0078(16)
C37 0.0138(19) 0.0201(18) 0.027(2) -0.0117(16) -0.0028(16) -0.0048(16)
C38 0.021(2) 0.0151(17) 0.023(2) -0.0003(15) -0.0103(16) -0.0100(16)
C39 0.020(2) 0.0200(18) 0.025(2) -0.0054(16) -0.0102(17) -0.0068(16)
C40 0.028(2) 0.0188(18) 0.029(2) -0.0060(17) -0.0110(18) -0.0102(17)
C41 0.022(2) 0.0177(18) 0.036(2) -0.0011(17) -0.0159(19) -0.0069(16)
C42 0.022(2) 0.0237(19) 0.021(2) -0.0012(16) -0.0063(17) -0.0075(17)
C43 0.019(2) 0.0222(19) 0.026(2) -0.0045(17) -0.0107(17) -0.0063(16)
C44 0.024(2) 0.0226(19) 0.030(2) 0.0004(17) -0.0134(18) -0.0088(17)
C45 0.038(3) 0.027(2) 0.034(2) 0.0044(19) -0.013(2) -0.020(2)
C46 0.039(3) 0.024(2) 0.029(2) -0.0080(18) -0.0083(19) -0.0145(19)
C47 0.043(3) 0.025(2) 0.039(3) 0.0017(19) -0.017(2) -0.020(2)
C48 0.037(3) 0.025(2) 0.021(2) -0.0034(17) -0.0023(18) -0.0174(19)

loop_
_atom_type_symbol
_atom_type_description
_atom_type_scat_dispersion_real
_atom_type_scat_dispersion_imag
_atom_type_scat_source
C C 0.0033 0.0016 'International Tables Vol C Tables 4.2.6.8 and 6.1.1.4'
H H 0.0000 0.0000 'International Tables Vol C Tables 4.2.6.8 and 6.1.1.4'
N N 0.0061 0.0033 'International Tables Vol C Tables 4.2.6.8 and 6.1.1.4'
Ga Ga 0.2307 1.6083 'International Tables Vol C Tables 4.2.6.8 and 6.1.1.4'

loop_
_geom_angle_atom_site_label_1
_geom_angle_atom_site_label_2
_geom_angle_atom_site_label_3
_geom_angle
C37 Ga1 C1 121.21(14)
C37 Ga1 C31 112.32(15)
C1 Ga1 C31 121.90(15)
C37 Ga1 N1 79.29(13)
C1 Ga1 N1 112.06(12)
C31 Ga1 N1 97.84(13)
N2 N1 C38 112.3(3)
N2 N1 Ga1 111.5(2)
C38 N1 Ga1 131.9(2)
N1 N2 C32 115.6(3)
C6 C1 C2 118.3(3)
C6 C1 Ga1 119.4(2)
C2 C1 Ga1 122.1(3)
C6 C1 H2A 120.8
C2 C1 H2A 120.8
Ga1 C1 H2A 3.4
C3 C2 C1 119.9(3)
C3 C2 C7 117.7(3)
C1 C2 C7 122.0(3)
C4 C3 C2 121.6(3)
C4 C3 H3A 119.2
C2 C3 H3A 119.2
C3 C4 C5 118.5(4)
C3 C4 H4A 120.8
C5 C4 H4A 120.8
C6 C5 C4 121.6(3)
C6 C5 H5A 119.2
C4 C5 H5A 119.2
C5 C6 C1 119.4(3)
C5 C6 C13 116.4(3)
C1 C6 C13 123.8(3)
C8 C7 C12 119.4(3)
C8 C7 C2 122.4(3)
C12 C7 C2 118.1(3)
C9 C8 C7 119.4(3)
C9 C8 C21 120.5(3)
C7 C8 C21 120.1(3)
C10 C9 C8 120.9(4)
C10 C9 H9A 119.5
C8 C9 H9A 119.5
C9 C10 C11 120.4(3)
C9 C10 H10A 119.8
C11 C10 H10A 119.8
C10 C11 C12 120.6(4)
C10 C11 H11A 119.7
C12 C11 H11A 119.7
C11 C12 C7 119.3(3)
C11 C12 C24 118.3(3)
C7 C12 C24 122.4(3)
C14 C13 C18 118.9(3)
C14 C13 C6 122.5(3)
C18 C13 C6 118.2(3)
C15 C14 C13 119.4(4)
C15 C14 C27 117.4(3)
C13 C14 C27 123.1(3)
C16 C15 C14 121.6(4)
C16 C15 H15A 119.2
C14 C15 H15A 119.2
C17 C16 C15 119.6(4)
C17 C16 H16A 120.2
C15 C16 H16A 120.2
C16 C17 C18 121.3(4)
C16 C17 H17A 119.3
C18 C17 H17A 119.3
C17 C18 C13 119.1(3)
C17 C18 C30 118.9(3)
C13 C18 C30 122.0(3)
C21 C19 H19A 109.5
C21 C19 H19B 109.5
H19A C19 H19B 109.5
C21 C19 H19C 109.5
H19A C19 H19C 109.5
H19B C19 H19C 109.5
C21 C20 H20A 109.5
C21 C20 H20B 109.5
H20A C20 H20B 109.5
C21 C20 H20C 109.5
H20A C20 H20C 109.5
H20B C20 H20C 109.5
C8 C21 C19 111.3(3)
C8 C21 C20 114.7(3)
C19 C21 C20 108.9(3)
C8 C21 H21A 107.2
C19 C21 H21A 107.2
C20 C21 H21A 107.2
C24 C22 H22A 109.5
C24 C22 H22B 109.5
H22A C22 H22B 109.5
C24 C22 H22C 109.5
H22A C22 H22C 109.5
H22B C22 H22C 109.5
C24 C23 H23A 109.5
C24 C23 H23B 109.5
H23A C23 H23B 109.5
C24 C23 H23C 109.5
H23A C23 H23C 109.5
H23B C23 H23C 109.5
C22 C24 C23 110.9(3)
C22 C24 C12 112.2(3)
C23 C24 C12 110.5(3)
C22 C24 H24A 107.7
C23 C24 H24A 107.7
C12 C24 H24A 107.7
C27 C25 H25A 109.5
C27 C25 H25B 109.5
H25A C25 H25B 109.5
C27 C25 H25C 109.5
H25A C25 H25C 109.5
H25B C25 H25C 109.5
C27 C26 H26A 109.5
C27 C26 H26B 109.5
H26A C26 H26B 109.5
C27 C26 H26C 109.5
H26A C26 H26C 109.5
H26B C26 H26C 109.5
C14 C27 C25 111.9(3)
C14 C27 C26 110.5(3)
C25 C27 C26 110.3(3)
C14 C27 H27A 108.0
C25 C27 H27A 108.0
C26 C27 H27A 108.0
C30 C28 H28A 109.5
C30 C28 H28B 109.5
H28A C28 H28B 109.5
C30 C28 H28C 109.5
H28A C28 H28C 109.5
H28B C28 H28C 109.5
C30 C29 H29A 109.5
C30 C29 H29B 109.5
H29A C29 H29B 109.5
C30 C29 H29C 109.5
H29A C29 H29C 109.5
H29B C29 H29C 109.5
C18 C30 C28 113.4(3)
C18 C30 C29 110.4(3)
C28 C30 C29 110.3(3)
C18 C30 H30A 107.5
C28 C30 H30A 107.5
C29 C30 H30A 107.5
Ga1 C31 H31A 109.5
Ga1 C31 H31B 109.5
H31A C31 H31B 109.5
Ga1 C31 H31C 109.5
H31A C31 H31C 109.5
H31B C31 H31C 109.5
N2 C32 C37 120.6(3)
N2 C32 C33 115.9(3)
C37 C32 C33 123.5(3)
C34 C33 C32 117.1(3)
C34 C33 C44 120.5(3)
C32 C33 C44 122.5(3)
C33 C34 C35 121.7(3)
C33 C34 H34A 119.2
C35 C34 H34A 119.2
C36 C35 C34 119.1(3)
C36 C35 C45 120.6(3)
C34 C35 C45 120.3(3)
C37 C36 C35 122.1(3)
C37 C36 H36A 119.0
C35 C36 H36A 119.0
C36 C37 C32 116.7(3)
C36 C37 Ga1 131.0(3)
C32 C37 Ga1 111.7(3)
C43 C38 C39 122.0(3)
C43 C38 N1 119.1(3)
C39 C38 N1 119.0(3)
C38 C39 C40 117.2(3)
C38 C39 C46 124.0(3)
C40 C39 C46 118.8(3)
C41 C40 C39 122.5(3)
C41 C40 H40A 118.7
C39 C40 H40A 118.7
C40 C41 C42 118.4(3)
C40 C41 C47 121.3(3)
C42 C41 C47 120.3(4)
C41 C42 C43 122.0(4)
C41 C42 H42A 119.0
C43 C42 H42A 119.0
C38 C43 C42 117.9(3)
C38 C43 C48 122.7(3)
C42 C43 C48 119.3(3)
C33 C44 H44A 109.5
C33 C44 H44B 109.5
H44A C44 H44B 109.5
C33 C44 H44C 109.5
H44A C44 H44C 109.5
H44B C44 H44C 109.5
C35 C45 H45A 109.5
C35 C45 H45B 109.5
H45A C45 H45B 109.5
C35 C45 H45C 109.5
H45A C45 H45C 109.5
H45B C45 H45C 109.5
C39 C46 H46A 109.5
C39 C46 H46B 109.5
H46A C46 H46B 109.5
C39 C46 H46C 109.5
H46A C46 H46C 109.5
H46B C46 H46C 109.5
C41 C47 H47A 109.5
C41 C47 H47B 109.5
H47A C47 H47B 109.5
C41 C47 H47C 109.5
H47A C47 H47C 109.5
H47B C47 H47C 109.5
C43 C48 H48A 109.5
C43 C48 H48B 109.5
H48A C48 H48B 109.5
C43 C48 H48C 109.5
H48A C48 H48C 109.5
H48B C48 H48C 109.5

loop_
_geom_bond_atom_site_label_1
_geom_bond_atom_site_label_2
_geom_bond_distance
Ga1 C37 1.968(4)
Ga1 C1 2.009(4)
Ga1 C31 2.012(4)
Ga1 N1 2.200(3)
N1 N2 1.266(4)
N1 C38 1.456(4)
N2 C32 1.401(4)
C1 C6 1.405(5)
C1 C2 1.425(5)
C1 H2A 0.9500
C2 C3 1.389(5)
C2 C7 1.505(5)
C3 C4 1.380(5)
C3 H3A 0.9500
C4 C5 1.397(5)
C4 H4A 0.9500
C5 C6 1.398(5)
C5 H5A 0.9500
C6 C13 1.518(5)
C7 C8 1.416(5)
C7 C12 1.418(5)
C8 C9 1.386(5)
C8 C21 1.518(5)
C9 C10 1.384(5)
C9 H9A 0.9500
C10 C11 1.383(5)
C10 H10A 0.9500
C11 C12 1.395(5)
C11 H11A 0.9500
C12 C24 1.537(5)
C13 C14 1.399(5)
C13 C18 1.434(5)
C14 C15 1.392(5)
C14 C27 1.527(5)
C15 C16 1.381(5)
C15 H15A 0.9500
C16 C17 1.373(5)
C16 H16A 0.9500
C17 C18 1.393(5)
C17 H17A 0.9500
C18 C30 1.527(5)
C19 C21 1.532(5)
C19 H19A 0.9800
C19 H19B 0.9800
C19 H19C 0.9800
C20 C21 1.535(5)
C20 H20A 0.9800
C20 H20B 0.9800
C20 H20C 0.9800
C21 H21A 1.0000
C22 C24 1.527(5)
C22 H22A 0.9800
C22 H22B 0.9800
C22 H22C 0.9800
C23 C24 1.536(5)
C23 H23A 0.9800
C23 H23B 0.9800
C23 H23C 0.9800
C24 H24A 1.0000
C25 C27 1.531(5)
C25 H25A 0.9800
C25 H25B 0.9800
C25 H25C 0.9800
C26 C27 1.532(5)
C26 H26A 0.9800
C26 H26B 0.9800
C26 H26C 0.9800
C27 H27A 1.0000
C28 C30 1.530(5)
C28 H28A 0.9800
C28 H28B 0.9800
C28 H28C 0.9800
C29 C30 1.534(5)
C29 H29A 0.9800
C29 H29B 0.9800
C29 H29C 0.9800
C30 H30A 1.0000
C31 H31A 0.9800
C31 H31B 0.9800
C31 H31C 0.9800
C32 C37 1.403(5)
C32 C33 1.408(5)
C33 C34 1.389(5)
C33 C44 1.511(5)
C34 C35 1.398(5)
C34 H34A 0.9500
C35 C36 1.394(5)
C35 C45 1.502(5)
C36 C37 1.394(5)
C36 H36A 0.9500
C38 C43 1.399(5)
C38 C39 1.402(5)
C39 C40 1.404(5)
C39 C46 1.513(5)
C40 C41 1.384(5)
C40 H40A 0.9500
C41 C42 1.385(5)
C41 C47 1.517(5)
C42 C43 1.401(5)
C42 H42A 0.9500
C43 C48 1.508(5)
C44 H44A 0.9800
C44 H44B 0.9800
C44 H44C 0.9800
C45 H45A 0.9800
C45 H45B 0.9800
C45 H45C 0.9800
C46 H46A 0.9800
C46 H46B 0.9800
C46 H46C 0.9800
C47 H47A 0.9800
C47 H47B 0.9800
C47 H47C 0.9800
C48 H48A 0.9800
C48 H48B 0.9800
C48 H48C 0.9800
